data_1505903
loop_
_publ_author_name
'Khatri, Vijay K.'
'Upreti, Shailesh'
'Pandey, Pramod S.'

_publ_section_title
;
 Novel bile acid-based cyclic bisimidazolium receptors for anion
 recognition.
;
_journal_issue 9
_journal_name_full 'Organic letters'
_journal_page_first 1755
_journal_page_last 1758
_journal_paper_doi 10.1021/ol060168a
_journal_volume 8
_journal_year 2006
_chemical_formula_moiety 'C43 H58 N4 O6, 2(C H Cl3), 2(Br), 2(O)'
_chemical_formula_sum 'C45 H60 Br2 Cl6 N4 O8'
_chemical_formula_weight 1157.47
_chemical_name_common 'deoxycholate anion receptor1'
_chemical_name_systematic
; 
 ? 
;
_space_group_IT_number 4
_symmetry_cell_setting monoclinic
_symmetry_space_group_name_Hall 'P 2yb'
_symmetry_space_group_name_H-M 'P 1 21 1'
_atom_sites_solution_hydrogens geom
_atom_sites_solution_primary direct
_atom_sites_solution_secondary difmap
_audit_creation_date '29 july 2005'
_audit_creation_method 'from SHELXTL CIF and IUCr SHELXL97-template'
_cell_angle_alpha 90.00
_cell_angle_beta 103.485(2)
_cell_angle_gamma 90.00
_cell_formula_units_Z 2
_cell_length_a 13.409(2)
_cell_length_b 13.645(2)
_cell_length_c 14.854(2)
_cell_measurement_reflns_used 2795
_cell_measurement_temperature 100(2)
_cell_measurement_theta_max 22.04
_cell_measurement_theta_min 2.37
_cell_volume 2642.8(7)
_computing_cell_refinement 'Bruker SMART'
_computing_data_collection 'Bruker SMART'
_computing_data_reduction 'Bruker SAINT'
_computing_molecular_graphics 'Bruker SHELXTL'
_computing_publication_material 'Bruker SHELXTL'
_computing_structure_refinement 'SHELXL-97 (Sheldrick, 1997)'
_computing_structure_solution 'SHELXS-97 (Sheldrick, 1990)'
_diffrn_ambient_temperature 100(2)
_diffrn_measured_fraction_theta_full 0.997
_diffrn_measured_fraction_theta_max 0.997
_diffrn_measurement_device_type 'CCD area detector'
_diffrn_measurement_method 'phi and omega scans'
_diffrn_radiation_monochromator graphite
_diffrn_radiation_source 'fine-focus sealed tube'
_diffrn_radiation_type MoK\a
_diffrn_radiation_wavelength 0.71073
_diffrn_reflns_av_R_equivalents 0.0800
_diffrn_reflns_av_sigmaI/netI 0.1376
_diffrn_reflns_limit_h_max 15
_diffrn_reflns_limit_h_min -16
_diffrn_reflns_limit_k_max 16
_diffrn_reflns_limit_k_min -16
_diffrn_reflns_limit_l_max 17
_diffrn_reflns_limit_l_min -17
_diffrn_reflns_number 13848
_diffrn_reflns_theta_full 25.50
_diffrn_reflns_theta_max 25.50
_diffrn_reflns_theta_min 1.41
_exptl_absorpt_coefficient_mu 1.889
_exptl_absorpt_correction_type none
_exptl_crystal_colour colourless
_exptl_crystal_density_diffrn 1.454
_exptl_crystal_density_method 'not measured'
_exptl_crystal_description needle
_exptl_crystal_F_000 1188
_exptl_crystal_size_max 0.398
_exptl_crystal_size_mid 0.067
_exptl_crystal_size_min 0.029
_refine_diff_density_max 0.931
_refine_diff_density_min -0.799
_refine_diff_density_rms 0.125
_refine_ls_abs_structure_details 'Flack H D (1983), Acta Cryst. A39, 876-881'
_refine_ls_extinction_method none
_refine_ls_goodness_of_fit_ref 0.973
_refine_ls_hydrogen_treatment constr
_refine_ls_matrix_type full
_refine_ls_number_parameters 604
_refine_ls_number_reflns 5148
_refine_ls_number_restraints 1
_refine_ls_restrained_S_all 0.973
_refine_ls_R_factor_all 0.0918
_refine_ls_R_factor_gt 0.0687
_refine_ls_shift/su_max 0.000
_refine_ls_shift/su_mean 0.000
_refine_ls_structure_factor_coef Fsqd
_refine_ls_weighting_details 'calc w=1/[\s^2^(Fo^2^)+(0.0748P)^2^+0.0000P] where P=(Fo^2^+2Fc^2^)/3'
_refine_ls_weighting_scheme calc
_refine_ls_wR_factor_gt 0.1542
_refine_ls_wR_factor_ref 0.1633
_reflns_number_gt 6579
_reflns_number_total 8952
_reflns_threshold_expression >2sigma(I)
_cod_data_source_file ol060168asi20060120_030130.cif
_cod_data_source_block 2khatrim
_cod_depositor_comments
;
The following automatic conversions were performed:

'_symmetry_cell_setting' value 'Monoclinic' changed to 'monoclinic'
according to /home/saulius/struct/CIF-dictionaries/cif_core.dic
dictionary named 'cif_core.dic' version 2.4.1 from 2010-06-29.

Automatic conversion script
Id: cif_fix_values 1715 2011-07-08 13:25:40Z adriana 
;
_cod_original_cell_volume 2642.9(7)
_cod_original_sg_symbol_H-M P2(1)
_cod_database_code 1505903

loop_
_symmetry_equiv_pos_as_xyz
'x, y, z'
'-x, y+1/2, -z'

loop_
_atom_site_label
_atom_site_type_symbol
_atom_site_fract_x
_atom_site_fract_y
_atom_site_fract_z
_atom_site_U_iso_or_equiv
_atom_site_adp_type
_atom_site_occupancy
_atom_site_symmetry_multiplicity
_atom_site_calc_flag
_atom_site_refinement_flags
Br1 Br 0.98859(7) 0.98561(7) 0.03466(6) 0.0249(2) Uani 1 1 d .
Br2 Br 0.52073(7) 0.41960(7) 0.93685(8) 0.0347(3) Uani 1 1 d .
O1 O 0.3238(5) 1.1467(4) 0.2541(4) 0.0258(15) Uani 1 1 d .
O2 O 0.2962(4) 0.9897(4) 0.2879(3) 0.0135(12) Uani 1 1 d .
O3 O -0.2613(5) 1.1209(5) 0.1696(4) 0.0246(15) Uani 1 1 d .
O4 O -0.1820(4) 0.9750(5) 0.2026(4) 0.023(2) Uani 1.00(2) 1 d .
O5 O 0.7426(6) 0.6903(6) 0.2783(6) 0.050(2) Uani 1 1 d .
O6 O 0.6005(5) 0.6021(6) 0.2388(5) 0.045(2) Uani 1 1 d .
C1 C -0.2443(7) 1.2430(7) -0.1803(7) 0.025(3) Uani 1.00(3) 1 d .
H1A H -0.2337 1.3090 -0.1556 0.030 Uiso 1 1 calc R
H1B H -0.2937 1.2463 -0.2394 0.030 Uiso 1 1 calc R
C2 C -0.1440(6) 1.2033(6) -0.1948(6) 0.018(3) Uani 1.00(3) 1 d .
C3 C -0.1452(7) 1.1209(6) -0.2508(6) 0.018(2) Uani 1 1 d .
H3 H -0.2070 1.0921 -0.2803 0.021 Uiso 1 1 calc R
C4 C -0.0528(7) 1.0823(7) -0.2618(6) 0.022(2) Uani 1 1 d .
H4 H -0.0529 1.0262 -0.2973 0.026 Uiso 1 1 calc R
C5 C 0.0387(6) 1.1266(6) -0.2205(6) 0.0127(18) Uani 1 1 d .
H5 H 0.1001 1.1007 -0.2288 0.015 Uiso 1 1 calc R
C6 C 0.0393(6) 1.2094(6) -0.1670(6) 0.017(2) Uani 1 1 d .
C7 C -0.0523(7) 1.2474(6) -0.1546(6) 0.0162(19) Uani 1 1 d .
H7 H -0.0517 1.3033 -0.1186 0.019 Uiso 1 1 calc R
C8 C 0.1389(7) 1.2626(7) -0.1229(6) 0.023(2) Uani 1 1 d .
H8A H 0.1751 1.2777 -0.1706 0.028 Uiso 1 1 calc R
H8B H 0.1223 1.3242 -0.0971 0.028 Uiso 1 1 calc R
C9 C 0.1791(7) 1.1391(6) 0.0025(6) 0.018(2) Uani 1 1 d .
H9 H 0.1126 1.1163 -0.0030 0.022 Uiso 1 1 calc R
C10 C 0.3438(7) 1.1604(7) 0.0533(7) 0.027(4) Uani 1.00(3) 1 d .
H10 H 0.4110 1.1547 0.0880 0.033 Uiso 1 1 calc R
C11 C 0.3104(7) 1.2215(7) -0.0177(6) 0.021(2) Uani 1 1 d .
H11 H 0.3501 1.2663 -0.0411 0.025 Uiso 1 1 calc R
C12 C 0.2628(7) 1.0305(6) 0.1330(6) 0.016(2) Uani 1 1 d .
H12A H 0.3081 0.9786 0.1222 0.020 Uiso 1 1 calc R
H12B H 0.1943 1.0033 0.1236 0.020 Uiso 1 1 calc R
C13 C 0.2971(6) 1.0642(7) 0.2311(6) 0.0167(19) Uani 1 1 d .
C14 C -0.2364(7) 1.1111(6) -0.0648(6) 0.021(3) Uani 1.00(3) 1 d .
H14 H -0.1689 1.0917 -0.0605 0.025 Uiso 1 1 calc R
C15 C -0.3845(7) 1.1903(6) -0.1034(6) 0.022(2) Uani 1 1 d .
H15 H -0.4349 1.2345 -0.1317 0.026 Uiso 1 1 calc R
C16 C -0.3928(7) 1.1221(7) -0.0417(6) 0.019(2) Uani 1 1 d .
H16 H -0.4503 1.1106 -0.0183 0.023 Uiso 1 1 calc R
C17 C -0.2731(6) 0.9973(6) 0.0515(5) 0.0142(18) Uani 1 1 d .
H17A H -0.2175 0.9586 0.0384 0.017 Uiso 1 1 calc R
H17B H -0.3310 0.9538 0.0491 0.017 Uiso 1 1 calc R
C18 C -0.2396(6) 1.0406(7) 0.1485(6) 0.022(3) Uani 1.00(3) 1 d .
C19 C -0.1316(6) 1.0075(6) 0.2947(5) 0.019(3) Uani 1.00(3) 1 d .
H19 H -0.1825 1.0365 0.3246 0.023 Uiso 1 1 calc R
C20 C -0.0873(6) 0.9168(7) 0.3471(6) 0.0168(18) Uani 1 1 d .
H20A H -0.0415 0.8850 0.3144 0.020 Uiso 1 1 calc R
H20B H -0.1424 0.8715 0.3492 0.020 Uiso 1 1 calc R
C21 C -0.0283(7) 0.9402(7) 0.4463(6) 0.024(3) Uani 1.00(3) 1 d .
H21 H -0.0785 0.9660 0.4787 0.028 Uiso 1 1 calc R
C22 C 0.0570(7) 1.0225(7) 0.4520(6) 0.026(4) Uani 1.00(3) 1 d .
C23 C 0.0066(7) 1.1088(6) 0.3902(6) 0.019(2) Uani 1 1 d .
H23A H -0.0420 1.1404 0.4200 0.023 Uiso 1 1 calc R
H23B H 0.0594 1.1564 0.3871 0.023 Uiso 1 1 calc R
C24 C -0.0485(7) 1.0825(7) 0.2926(6) 0.023(3) Uani 1.00(3) 1 d .
H24A H -0.0001 1.0557 0.2597 0.028 Uiso 1 1 calc R
H24B H -0.0790 1.1408 0.2601 0.028 Uiso 1 1 calc R
C25 C 0.0909(7) 1.0578(7) 0.5499(6) 0.026(2) Uani 1 1 d .
H25A H 0.0318 1.0716 0.5738 0.039 Uiso 1 1 calc R
H25B H 0.1311 1.1162 0.5515 0.039 Uiso 1 1 calc R
H25C H 0.1315 1.0080 0.5870 0.039 Uiso 1 1 calc R
C26 C 0.0149(7) 0.8477(7) 0.4965(6) 0.023(2) Uani 1 1 d .
H26A H -0.0382 0.7980 0.4868 0.027 Uiso 1 1 calc R
H26B H 0.0355 0.8610 0.5623 0.027 Uiso 1 1 calc R
C27 C 0.1063(7) 0.8088(7) 0.4638(7) 0.025(2) Uani 1 1 d .
H27A H 0.1336 0.7520 0.5007 0.029 Uiso 1 1 calc R
H27B H 0.0837 0.7877 0.3999 0.029 Uiso 1 1 calc R
C28 C 0.1898(6) 0.8837(6) 0.4708(6) 0.0157(19) Uani 1 1 d .
H28 H 0.2158 0.9005 0.5362 0.019 Uiso 1 1 calc R
C29 C 0.1477(7) 0.9774(8) 0.4179(6) 0.029(3) Uani 1.00(3) 1 d .
H29 H 0.1205 0.9582 0.3533 0.035 Uiso 1 1 calc R
C30 C 0.2783(6) 0.8450(6) 0.4336(6) 0.019(2) Uani 1 1 d .
H30 H 0.2512 0.8327 0.3675 0.023 Uiso 1 1 calc R
C31 C 0.3681(6) 0.9188(7) 0.4415(5) 0.0160(18) Uani 1 1 d .
C32 C 0.3269(6) 1.0113(6) 0.3878(6) 0.015(2) Uani 1 1 d .
H32 H 0.3812 1.0609 0.3984 0.019 Uiso 1 1 calc R
C33 C 0.2329(8) 1.0536(8) 0.4179(7) 0.035(4) Uani 1.00(3) 1 d .
H33A H 0.2045 1.1068 0.3765 0.042 Uiso 1 1 calc R
H33B H 0.2553 1.0807 0.4797 0.042 Uiso 1 1 calc R
C34 C 0.4167(7) 0.9498(7) 0.5405(6) 0.027(2) Uani 1 1 d .
H34A H 0.3641 0.9714 0.5702 0.040 Uiso 1 1 calc R
H34B H 0.4641 1.0023 0.5400 0.040 Uiso 1 1 calc R
H34C H 0.4524 0.8951 0.5739 0.040 Uiso 1 1 calc R
C35 C 0.3309(7) 0.7510(7) 0.4748(6) 0.026(2) Uani 1 1 d .
H35A H 0.2923 0.6940 0.4474 0.031 Uiso 1 1 calc R
H35B H 0.3381 0.7493 0.5413 0.031 Uiso 1 1 calc R
C36 C 0.4364(7) 0.7541(7) 0.4511(7) 0.026(2) Uani 1 1 d .
H36A H 0.4903 0.7477 0.5071 0.031 Uiso 1 1 calc R
H36B H 0.4426 0.7005 0.4099 0.031 Uiso 1 1 calc R
C37 C 0.4461(6) 0.8522(7) 0.4042(6) 0.024(2) Uani 1 1 d .
H37 H 0.4183 0.8433 0.3376 0.029 Uiso 1 1 calc R
C38 C 0.5565(7) 0.8885(8) 0.4172(7) 0.032(3) Uani 1 1 d .
H38 H 0.5825 0.9037 0.4830 0.039 Uiso 1 1 calc R
C39 C 0.5663(7) 0.9794(9) 0.3632(8) 0.046(3) Uani 1 1 d .
H39A H 0.5368 1.0338 0.3887 0.069 Uiso 1 1 calc R
H39B H 0.5308 0.9703 0.2997 0.069 Uiso 1 1 calc R
H39C H 0.6374 0.9923 0.3666 0.069 Uiso 1 1 calc R
C40 C 0.6235(7) 0.8049(9) 0.3922(7) 0.035(3) Uani 1 1 d .
H40A H 0.6931 0.8289 0.4002 0.042 Uiso 1 1 calc R
H40B H 0.6252 0.7516 0.4358 0.042 Uiso 1 1 calc R
C41 C 0.5876(7) 0.7636(8) 0.2932(7) 0.031(2) Uani 1 1 d .
H41A H 0.5182 0.7391 0.2851 0.037 Uiso 1 1 calc R
H41B H 0.5860 0.8167 0.2494 0.037 Uiso 1 1 calc R
C42 C 0.6531(7) 0.6841(8) 0.2710(7) 0.029(2) Uani 1 1 d .
C43 C 0.6563(8) 0.5232(9) 0.2101(8) 0.050(3) Uani 1 1 d .
H43A H 0.7021 0.4951 0.2633 0.075 Uiso 1 1 calc R
H43B H 0.6952 0.5475 0.1681 0.075 Uiso 1 1 calc R
H43C H 0.6091 0.4740 0.1796 0.075 Uiso 1 1 calc R
N1 N -0.2852(5) 1.1827(5) -0.1176(5) 0.0146(16) Uani 1 1 d .
N2 N -0.3018(5) 1.0713(5) -0.0183(5) 0.013(3) Uani 1 1 d .
N3 N 0.2064(5) 1.2061(5) -0.0500(5) 0.0151(16) Uani 1 1 d .
N4 N 0.2618(6) 1.1083(5) 0.0655(6) 0.027(3) Uani 1 1 d .
C1X C 0.0907(7) 0.8466(7) 0.8769(6) 0.024(2) Uani 1 1 d .
H1X H 0.0464 0.8977 0.8929 0.029 Uiso 1 1 calc R
Cl1X Cl 0.22039(17) 0.86967(18) 0.93993(16) 0.0279(6) Uani 1 1 d .
Cl2X Cl 0.0844(2) 0.85340(18) 0.75939(16) 0.0375(7) Uani 1 1 d .
Cl3X Cl 0.05033(17) 0.73347(16) 0.90987(15) 0.0213(5) Uani 1 1 d .
C1Y C 0.6950(8) 0.8695(8) 0.7573(7) 0.035(3) Uani 1 1 d .
H1Y H 0.6571 0.8088 0.7610 0.042 Uiso 1 1 calc R
Cl1Y Cl 0.61208(19) 0.9709(2) 0.75884(19) 0.0411(7) Uani 1 1 d .
Cl2Y Cl 0.7379(3) 0.8688(2) 0.65452(18) 0.0540(8) Uani 1 1 d .
Cl3Y Cl 0.80039(18) 0.87578(18) 0.85367(16) 0.0298(6) Uani 1 1 d .
O1W O 0.5614(5) 0.2716(6) 0.1279(5) 0.054(2) Uani 1 1 d .
O2W O 0.5172(10) 0.2423(12) 0.2908(10) 0.151(6) Uani 1 1 d .

loop_
_atom_site_aniso_label
_atom_site_aniso_U_11
_atom_site_aniso_U_22
_atom_site_aniso_U_33
_atom_site_aniso_U_23
_atom_site_aniso_U_13
_atom_site_aniso_U_12
Br1 0.0184(5) 0.0229(5) 0.0342(5) 0.0034(5) 0.0078(4) 0.0010(4)
Br2 0.0196(5) 0.0271(6) 0.0599(7) -0.0066(6) 0.0145(5) 0.0008(5)
O1 0.031(4) 0.019(4) 0.026(4) -0.002(3) 0.003(3) -0.007(3)
O2 0.011(3) 0.012(3) 0.017(3) 0.002(3) 0.003(2) 0.002(3)
O3 0.023(4) 0.016(4) 0.032(4) 0.002(3) 0.000(3) 0.004(3)
O4 0.017(4) 0.024(4) 0.026(4) 0.007(3) 0.003(3) 0.006(3)
O5 0.027(4) 0.048(5) 0.077(6) 0.000(5) 0.017(4) 0.011(4)
O6 0.017(4) 0.054(5) 0.062(5) -0.013(4) 0.001(4) 0.005(4)
C1 0.031(6) 0.013(6) 0.033(6) 0.013(5) 0.012(5) 0.016(4)
C2 0.016(5) 0.020(6) 0.020(6) 0.013(4) 0.004(4) 0.005(4)
C3 0.021(5) 0.017(5) 0.012(5) -0.001(4) -0.001(4) -0.004(4)
C4 0.032(6) 0.018(5) 0.017(5) -0.003(4) 0.011(4) 0.000(4)
C5 0.013(5) 0.014(5) 0.012(4) 0.001(4) 0.005(4) -0.002(4)
C6 0.012(4) 0.015(5) 0.023(5) 0.005(4) 0.004(4) -0.006(4)
C7 0.026(5) 0.006(4) 0.018(5) 0.004(4) 0.009(4) 0.006(4)
C8 0.024(5) 0.019(5) 0.024(5) 0.002(4) 0.003(4) -0.006(4)
C9 0.018(5) 0.014(5) 0.020(5) 0.000(4) 0.001(4) 0.000(4)
C10 0.019(6) 0.028(6) 0.037(7) 0.002(5) 0.010(5) -0.003(4)
C11 0.017(5) 0.018(5) 0.026(5) 0.001(4) 0.002(4) -0.004(4)
C12 0.022(5) 0.008(4) 0.016(5) -0.003(4) -0.002(4) -0.005(4)
C13 0.009(4) 0.017(5) 0.023(5) 0.001(4) 0.002(4) 0.003(4)
C14 0.017(5) 0.013(5) 0.030(6) -0.006(4) 0.000(4) -0.004(4)
C15 0.012(5) 0.017(5) 0.036(6) -0.004(5) 0.004(4) 0.007(4)
C16 0.011(5) 0.028(5) 0.014(5) 0.011(4) -0.002(4) 0.003(4)
C17 0.010(4) 0.008(4) 0.023(5) 0.002(4) 0.002(3) 0.001(3)
C18 0.006(5) 0.028(7) 0.032(6) 0.006(5) 0.005(4) 0.001(4)
C19 0.018(5) 0.031(7) 0.010(5) -0.003(4) 0.006(4) 0.003(4)
C20 0.010(4) 0.024(5) 0.019(5) -0.001(4) 0.008(4) -0.003(4)
C21 0.017(5) 0.033(7) 0.025(6) 0.004(4) 0.011(4) 0.004(4)
C22 0.028(6) 0.026(6) 0.025(6) -0.002(4) 0.010(5) 0.001(4)
C23 0.019(5) 0.018(5) 0.022(5) 0.002(4) 0.006(4) 0.007(4)
C24 0.026(6) 0.020(6) 0.028(6) 0.001(4) 0.016(5) 0.008(4)
C25 0.028(6) 0.030(6) 0.021(5) -0.003(5) 0.007(4) 0.002(4)
C26 0.027(5) 0.025(5) 0.017(5) 0.004(4) 0.009(4) -0.010(4)
C27 0.027(6) 0.021(5) 0.028(5) 0.005(4) 0.011(5) 0.007(4)
C28 0.018(5) 0.020(5) 0.008(4) 0.000(4) 0.000(4) -0.003(4)
C29 0.035(6) 0.027(6) 0.029(6) -0.006(5) 0.013(5) -0.005(5)
C30 0.016(5) 0.020(5) 0.018(5) 0.006(4) -0.002(4) 0.003(4)
C31 0.015(4) 0.025(5) 0.007(4) -0.005(4) 0.000(3) 0.001(4)
C32 0.011(4) 0.013(5) 0.022(5) -0.004(4) 0.003(4) -0.002(3)
C33 0.034(7) 0.035(7) 0.035(7) -0.005(5) 0.006(5) -0.006(5)
C34 0.019(5) 0.034(6) 0.026(5) -0.001(4) 0.003(4) 0.000(4)
C35 0.029(6) 0.019(5) 0.027(5) 0.002(4) 0.000(4) 0.006(4)
C36 0.021(5) 0.026(6) 0.027(5) 0.010(5) -0.002(4) 0.012(4)
C37 0.010(4) 0.036(6) 0.024(5) -0.015(5) -0.003(4) -0.001(4)
C38 0.013(5) 0.046(7) 0.035(6) -0.014(5) 0.001(4) -0.001(4)
C39 0.015(5) 0.050(7) 0.073(8) -0.028(7) 0.009(5) -0.012(6)
C40 0.009(5) 0.056(7) 0.035(6) 0.008(6) -0.007(4) 0.002(5)
C41 0.022(5) 0.043(7) 0.029(6) 0.000(5) 0.008(5) 0.009(5)
C42 0.016(5) 0.031(6) 0.038(6) 0.006(5) 0.001(5) 0.012(5)
C43 0.020(6) 0.061(8) 0.069(8) -0.027(7) 0.013(6) -0.004(5)
N1 0.011(4) 0.011(4) 0.021(4) -0.002(3) 0.002(3) 0.006(3)
N2 0.008(4) 0.017(4) 0.013(5) 0.004(3) 0.004(3) 0.000(3)
N3 0.014(4) 0.009(4) 0.020(4) 0.001(3) 0.000(3) -0.001(3)
N4 0.028(5) 0.019(5) 0.034(6) 0.004(4) 0.006(4) 0.000(4)
C1X 0.023(5) 0.021(5) 0.026(5) 0.000(4) -0.002(4) 0.009(4)
Cl1X 0.0214(12) 0.0330(14) 0.0309(13) -0.0053(12) 0.0096(10) -0.0020(11)
Cl2X 0.070(2) 0.0214(14) 0.0197(12) 0.0025(11) 0.0082(13) 0.0019(13)
Cl3X 0.0213(12) 0.0225(12) 0.0203(11) -0.0010(10) 0.0052(10) 0.0002(10)
C1Y 0.031(6) 0.024(6) 0.041(6) -0.005(5) -0.012(5) 0.001(5)
Cl1Y 0.0242(13) 0.0304(15) 0.0556(17) -0.0059(14) -0.0171(12) 0.0032(12)
Cl2Y 0.070(2) 0.0524(19) 0.0296(15) -0.0066(15) -0.0077(14) 0.0061(17)
Cl3Y 0.0247(13) 0.0309(14) 0.0284(13) 0.0028(11) -0.0047(10) 0.0072(11)
O1W 0.022(4) 0.107(7) 0.034(4) -0.025(5) 0.009(3) -0.026(4)
O2W 0.076(9) 0.199(15) 0.170(13) 0.081(12) 0.010(9) 0.008(10)

loop_
_atom_type_symbol
_atom_type_description
_atom_type_scat_dispersion_real
_atom_type_scat_dispersion_imag
_atom_type_scat_source
C C 0.0033 0.0016 'International Tables Vol C Tables 4.2.6.8 and 6.1.1.4'
Cl Cl 0.1484 0.1585 'International Tables Vol C Tables 4.2.6.8 and 6.1.1.4'
H H 0.0000 0.0000 'International Tables Vol C Tables 4.2.6.8 and 6.1.1.4'
N N 0.0061 0.0033 'International Tables Vol C Tables 4.2.6.8 and 6.1.1.4'
O O 0.0106 0.0060 'International Tables Vol C Tables 4.2.6.8 and 6.1.1.4'
Br Br -0.2901 2.4595 'International Tables Vol C Tables 4.2.6.8 and 6.1.1.4'

loop_
_geom_angle_atom_site_label_1
_geom_angle_atom_site_label_2
_geom_angle_atom_site_label_3
_geom_angle
C13 O2 C32 116.6(6)
C18 O4 C19 116.4(7)
C42 O6 C43 117.6(8)
N1 C1 C2 111.9(7)
N1 C1 H1A 109.2
C2 C1 H1A 109.2
N1 C1 H1B 109.2
C2 C1 H1B 109.2
H1A C1 H1B 107.9
C7 C2 C3 119.7(8)
C7 C2 C1 121.1(8)
C3 C2 C1 119.2(8)
C4 C3 C2 119.2(8)
C4 C3 H3 120.4
C2 C3 H3 120.4
C5 C4 C3 120.5(8)
C5 C4 H4 119.7
C3 C4 H4 119.7
C4 C5 C6 120.0(8)
C4 C5 H5 120.0
C6 C5 H5 120.0
C5 C6 C7 119.8(8)
C5 C6 C8 121.6(8)
C7 C6 C8 118.6(8)
C2 C7 C6 120.7(8)
C2 C7 H7 119.7
C6 C7 H7 119.7
N3 C8 C6 113.3(7)
N3 C8 H8A 108.9
C6 C8 H8A 108.9
N3 C8 H8B 108.9
C6 C8 H8B 108.9
H8A C8 H8B 107.7
N3 C9 N4 109.5(8)
N3 C9 H9 125.2
N4 C9 H9 125.2
C11 C10 N4 107.4(8)
C11 C10 H10 126.3
N4 C10 H10 126.3
C10 C11 N3 107.8(8)
C10 C11 H11 126.1
N3 C11 H11 126.1
N4 C12 C13 113.4(7)
N4 C12 H12A 108.9
C13 C12 H12A 108.9
N4 C12 H12B 108.9
C13 C12 H12B 108.9
H12A C12 H12B 107.7
O1 C13 O2 125.6(8)
O1 C13 C12 124.5(8)
O2 C13 C12 109.8(7)
N1 C14 N2 108.0(8)
N1 C14 H14 126.0
N2 C14 H14 126.0
C16 C15 N1 106.7(8)
C16 C15 H15 126.6
N1 C15 H15 126.6
C15 C16 N2 108.3(8)
C15 C16 H16 125.8
N2 C16 H16 125.8
N2 C17 C18 112.3(7)
N2 C17 H17A 109.1
C18 C17 H17A 109.1
N2 C17 H17B 109.1
C18 C17 H17B 109.1
H17A C17 H17B 107.9
O3 C18 O4 127.1(9)
O3 C18 C17 124.5(8)
O4 C18 C17 108.3(8)
O4 C19 C20 106.1(7)
O4 C19 C24 111.7(7)
C20 C19 C24 111.2(7)
O4 C19 H19 109.3
C20 C19 H19 109.3
C24 C19 H19 109.3
C19 C20 C21 112.2(7)
C19 C20 H20A 109.2
C21 C20 H20A 109.2
C19 C20 H20B 109.2
C21 C20 H20B 109.2
H20A C20 H20B 107.9
C26 C21 C20 110.7(8)
C26 C21 C22 112.0(7)
C20 C21 C22 113.7(7)
C26 C21 H21 106.6
C20 C21 H21 106.6
C22 C21 H21 106.6
C25 C22 C23 108.9(8)
C25 C22 C29 111.2(8)
C23 C22 C29 112.0(7)
C25 C22 C21 109.3(7)
C23 C22 C21 107.2(7)
C29 C22 C21 108.1(8)
C24 C23 C22 115.9(7)
C24 C23 H23A 108.3
C22 C23 H23A 108.3
C24 C23 H23B 108.3
C22 C23 H23B 108.3
H23A C23 H23B 107.4
C23 C24 C19 109.7(7)
C23 C24 H24A 109.7
C19 C24 H24A 109.7
C23 C24 H24B 109.7
C19 C24 H24B 109.7
H24A C24 H24B 108.2
C22 C25 H25A 109.5
C22 C25 H25B 109.5
H25A C25 H25B 109.5
C22 C25 H25C 109.5
H25A C25 H25C 109.5
H25B C25 H25C 109.5
C21 C26 C27 112.3(7)
C21 C26 H26A 109.1
C27 C26 H26A 109.1
C21 C26 H26B 109.1
C27 C26 H26B 109.1
H26A C26 H26B 107.9
C28 C27 C26 112.7(7)
C28 C27 H27A 109.1
C26 C27 H27A 109.1
C28 C27 H27B 109.1
C26 C27 H27B 109.1
H27A C27 H27B 107.8
C27 C28 C30 111.9(7)
C27 C28 C29 110.6(7)
C30 C28 C29 109.2(7)
C27 C28 H28 108.4
C30 C28 H28 108.4
C29 C28 H28 108.4
C28 C29 C33 112.1(8)
C28 C29 C22 112.7(7)
C33 C29 C22 111.7(8)
C28 C29 H29 106.6
C33 C29 H29 106.6
C22 C29 H29 106.6
C28 C30 C35 118.4(7)
C28 C30 C31 113.9(7)
C35 C30 C31 103.7(7)
C28 C30 H30 106.7
C35 C30 H30 106.7
C31 C30 H30 106.7
C34 C31 C32 107.3(7)
C34 C31 C30 113.7(7)
C32 C31 C30 108.5(6)
C34 C31 C37 109.2(7)
C32 C31 C37 118.7(7)
C30 C31 C37 99.5(7)
O2 C32 C31 110.1(6)
O2 C32 C33 108.1(7)
C31 C32 C33 112.2(7)
O2 C32 H32 108.8
C31 C32 H32 108.8
C33 C32 H32 108.8
C32 C33 C29 113.7(8)
C32 C33 H33A 108.8
C29 C33 H33A 108.8
C32 C33 H33B 108.8
C29 C33 H33B 108.8
H33A C33 H33B 107.7
C31 C34 H34A 109.5
C31 C34 H34B 109.5
H34A C34 H34B 109.5
C31 C34 H34C 109.5
H34A C34 H34C 109.5
H34B C34 H34C 109.5
C30 C35 C36 104.5(7)
C30 C35 H35A 110.8
C36 C35 H35A 110.8
C30 C35 H35B 110.8
C36 C35 H35B 110.8
H35A C35 H35B 108.9
C37 C36 C35 108.0(7)
C37 C36 H36A 110.1
C35 C36 H36A 110.1
C37 C36 H36B 110.1
C35 C36 H36B 110.1
H36A C36 H36B 108.4
C36 C37 C38 114.2(8)
C36 C37 C31 102.1(7)
C38 C37 C31 118.0(8)
C36 C37 H37 107.3
C38 C37 H37 107.3
C31 C37 H37 107.3
C39 C38 C37 113.8(8)
C39 C38 C40 110.7(8)
C37 C38 C40 109.2(8)
C39 C38 H38 107.7
C37 C38 H38 107.7
C40 C38 H38 107.7
C38 C39 H39A 109.5
C38 C39 H39B 109.5
H39A C39 H39B 109.5
C38 C39 H39C 109.5
H39A C39 H39C 109.5
H39B C39 H39C 109.5
C41 C40 C38 115.3(8)
C41 C40 H40A 108.5
C38 C40 H40A 108.5
C41 C40 H40B 108.5
C38 C40 H40B 108.5
H40A C40 H40B 107.5
C42 C41 C40 114.2(8)
C42 C41 H41A 108.7
C40 C41 H41A 108.7
C42 C41 H41B 108.7
C40 C41 H41B 108.7
H41A C41 H41B 107.6
O5 C42 O6 121.8(9)
O5 C42 C41 124.6(10)
O6 C42 C41 113.5(8)
O6 C43 H43A 109.5
O6 C43 H43B 109.5
H43A C43 H43B 109.5
O6 C43 H43C 109.5
H43A C43 H43C 109.5
H43B C43 H43C 109.5
C14 N1 C15 108.7(7)
C14 N1 C1 126.3(7)
C15 N1 C1 124.9(7)
C14 N2 C16 108.2(7)
C14 N2 C17 123.8(7)
C16 N2 C17 127.5(7)
C9 N3 C11 107.4(8)
C9 N3 C8 126.9(7)
C11 N3 C8 125.3(7)
C9 N4 C10 107.9(8)
C9 N4 C12 125.5(8)
C10 N4 C12 126.6(8)
Cl2X C1X Cl3X 112.7(5)
Cl2X C1X Cl1X 109.2(5)
Cl3X C1X Cl1X 109.6(5)
Cl2X C1X H1X 108.4
Cl3X C1X H1X 108.4
Cl1X C1X H1X 108.4
Cl2Y C1Y Cl3Y 110.1(6)
Cl2Y C1Y Cl1Y 110.4(6)
Cl3Y C1Y Cl1Y 109.7(5)
Cl2Y C1Y H1Y 108.9
Cl3Y C1Y H1Y 108.9
Cl1Y C1Y H1Y 108.9

loop_
_geom_bond_atom_site_label_1
_geom_bond_atom_site_label_2
_geom_bond_distance
O1 C13 1.207(10)
O2 C13 1.323(10)
O2 C32 1.475(9)
O3 C18 1.195(11)
O4 C18 1.324(11)
O4 C19 1.447(10)
O5 C42 1.183(11)
O6 C42 1.348(12)
O6 C43 1.432(12)
C1 N1 1.443(11)
C1 C2 1.511(12)
C1 H1A 0.9700
C1 H1B 0.9700
C2 C7 1.375(12)
C2 C3 1.396(12)
C3 C4 1.390(12)
C3 H3 0.9300
C4 C5 1.377(12)
C4 H4 0.9300
C5 C6 1.380(11)
C5 H5 0.9300
C6 C7 1.385(11)
C6 C8 1.527(12)
C7 H7 0.9300
C8 N3 1.460(11)
C8 H8A 0.9700
C8 H8B 0.9700
C9 N3 1.308(11)
C9 N4 1.341(11)
C9 H9 0.9300
C10 C11 1.337(12)
C10 N4 1.357(12)
C10 H10 0.9300
C11 N3 1.381(11)
C11 H11 0.9300
C12 N4 1.458(11)
C12 C13 1.495(11)
C12 H12A 0.9700
C12 H12B 0.9700
C14 N1 1.326(11)
C14 N2 1.350(11)
C14 H14 0.9300
C15 C16 1.330(12)
C15 N1 1.400(11)
C15 H15 0.9300
C16 N2 1.376(11)
C16 H16 0.9300
C17 N2 1.434(10)
C17 C18 1.525(12)
C17 H17A 0.9700
C17 H17B 0.9700
C19 C20 1.508(12)
C19 C24 1.518(12)
C19 H19 0.9800
C20 C21 1.534(12)
C20 H20A 0.9700
C20 H20B 0.9700
C21 C26 1.510(12)
C21 C22 1.591(13)
C21 H21 0.9800
C22 C25 1.497(12)
C22 C23 1.549(12)
C22 C29 1.549(13)
C23 C24 1.509(12)
C23 H23A 0.9700
C23 H23B 0.9700
C24 H24A 0.9700
C24 H24B 0.9700
C25 H25A 0.9600
C25 H25B 0.9600
C25 H25C 0.9600
C26 C27 1.515(12)
C26 H26A 0.9700
C26 H26B 0.9700
C27 C28 1.502(12)
C27 H27A 0.9700
C27 H27B 0.9700
C28 C30 1.516(12)
C28 C29 1.538(13)
C28 H28 0.9800
C29 C33 1.545(14)
C29 H29 0.9800
C30 C35 1.522(12)
C30 C31 1.553(12)
C30 H30 0.9800
C31 C34 1.523(11)
C31 C32 1.526(12)
C31 C37 1.581(12)
C32 C33 1.543(13)
C32 H32 0.9800
C33 H33A 0.9700
C33 H33B 0.9700
C34 H34A 0.9600
C34 H34B 0.9600
C34 H34C 0.9600
C35 C36 1.535(13)
C35 H35A 0.9700
C35 H35B 0.9700
C36 C37 1.529(13)
C36 H36A 0.9700
C36 H36B 0.9700
C37 C38 1.530(12)
C37 H37 0.9800
C38 C39 1.499(16)
C38 C40 1.550(14)
C38 H38 0.9800
C39 H39A 0.9600
C39 H39B 0.9600
C39 H39C 0.9600
C40 C41 1.543(13)
C40 H40A 0.9700
C40 H40B 0.9700
C41 C42 1.480(13)
C41 H41A 0.9700
C41 H41B 0.9700
C43 H43A 0.9600
C43 H43B 0.9600
C43 H43C 0.9600
C1X Cl2X 1.731(9)
C1X Cl3X 1.743(10)
C1X Cl1X 1.800(9)
C1X H1X 0.9800
C1Y Cl2Y 1.753(11)
C1Y Cl3Y 1.764(10)
C1Y Cl1Y 1.778(10)
C1Y H1Y 0.9800

loop_
_geom_torsion_atom_site_label_1
_geom_torsion_atom_site_label_2
_geom_torsion_atom_site_label_3
_geom_torsion_atom_site_label_4
_geom_torsion
N1 C1 C2 C7 -105.5(10)
N1 C1 C2 C3 75.0(10)
C7 C2 C3 C4 2.6(12)
C1 C2 C3 C4 -177.9(8)
C2 C3 C4 C5 -2.1(13)
C3 C4 C5 C6 0.7(13)
C4 C5 C6 C7 0.3(12)
C4 C5 C6 C8 -177.8(8)
C3 C2 C7 C6 -1.7(12)
C1 C2 C7 C6 178.8(7)
C5 C6 C7 C2 0.2(12)
C8 C6 C7 C2 178.4(8)
C5 C6 C8 N3 -68.0(11)
C7 C6 C8 N3 113.8(9)
N4 C10 C11 N3 -0.4(10)
C32 O2 C13 O1 2.6(11)
C32 O2 C13 C12 -179.2(6)
N4 C12 C13 O1 -1.5(12)
N4 C12 C13 O2 -179.8(7)
N1 C15 C16 N2 -1.0(10)
C19 O4 C18 O3 -6.8(12)
C19 O4 C18 C17 172.1(6)
N2 C17 C18 O3 20.7(11)
N2 C17 C18 O4 -158.2(7)
C18 O4 C19 C20 170.3(6)
C18 O4 C19 C24 -68.4(9)
O4 C19 C20 C21 178.4(6)
C24 C19 C20 C21 56.8(9)
C19 C20 C21 C26 -180.0(7)
C19 C20 C21 C22 -52.9(9)
C26 C21 C22 C25 -67.9(10)
C20 C21 C22 C25 165.7(8)
C26 C21 C22 C23 174.3(7)
C20 C21 C22 C23 47.9(9)
C26 C21 C22 C29 53.3(10)
C20 C21 C22 C29 -73.1(9)
C25 C22 C23 C24 -169.7(8)
C29 C22 C23 C24 66.9(10)
C21 C22 C23 C24 -51.6(10)
C22 C23 C24 C19 57.8(10)
O4 C19 C24 C23 -176.1(7)
C20 C19 C24 C23 -57.8(9)
C20 C21 C26 C27 73.9(9)
C22 C21 C26 C27 -54.1(10)
C21 C26 C27 C28 55.2(10)
C26 C27 C28 C30 -177.3(7)
C26 C27 C28 C29 -55.3(10)
C27 C28 C29 C33 -176.1(7)
C30 C28 C29 C33 -52.6(10)
C27 C28 C29 C22 56.9(10)
C30 C28 C29 C22 -179.6(8)
C25 C22 C29 C28 65.2(10)
C23 C22 C29 C28 -172.7(7)
C21 C22 C29 C28 -54.8(9)
C25 C22 C29 C33 -62.0(10)
C23 C22 C29 C33 60.1(10)
C21 C22 C29 C33 178.0(8)
C27 C28 C30 C35 -56.2(10)
C29 C28 C30 C35 -178.9(8)
C27 C28 C30 C31 -178.6(7)
C29 C28 C30 C31 58.7(9)
C28 C30 C31 C34 60.1(10)
C35 C30 C31 C34 -70.0(9)
C28 C30 C31 C32 -59.1(8)
C35 C30 C31 C32 170.7(7)
C28 C30 C31 C37 176.1(7)
C35 C30 C31 C37 46.0(8)
C13 O2 C32 C31 -154.7(6)
C13 O2 C32 C33 82.4(8)
C34 C31 C32 O2 169.4(6)
C30 C31 C32 O2 -67.3(8)
C37 C31 C32 O2 45.1(9)
C34 C31 C32 C33 -70.1(9)
C30 C31 C32 C33 53.2(9)
C37 C31 C32 C33 165.6(7)
O2 C32 C33 C29 70.4(9)
C31 C32 C33 C29 -51.2(10)
C28 C29 C33 C32 50.3(11)
C22 C29 C33 C32 177.9(8)
C28 C30 C35 C36 -159.2(8)
C31 C30 C35 C36 -31.8(9)
C30 C35 C36 C37 4.4(10)
C35 C36 C37 C38 152.4(8)
C35 C36 C37 C31 23.9(9)
C34 C31 C37 C36 77.2(9)
C32 C31 C37 C36 -159.4(7)
C30 C31 C37 C36 -42.1(8)
C34 C31 C37 C38 -48.8(11)
C32 C31 C37 C38 74.6(10)
C30 C31 C37 C38 -168.1(8)
C36 C37 C38 C39 174.2(8)
C31 C37 C38 C39 -65.9(11)
C36 C37 C38 C40 50.0(11)
C31 C37 C38 C40 169.9(8)
C39 C38 C40 C41 -68.3(11)
C37 C38 C40 C41 57.7(12)
C38 C40 C41 C42 179.8(9)
C43 O6 C42 O5 -2.3(15)
C43 O6 C42 C41 176.3(9)
C40 C41 C42 O5 -55.0(14)
C40 C41 C42 O6 126.5(10)
N2 C14 N1 C15 1.1(9)
N2 C14 N1 C1 -178.4(8)
C16 C15 N1 C14 -0.1(10)
C16 C15 N1 C1 179.5(8)
C2 C1 N1 C14 11.4(13)
C2 C1 N1 C15 -168.0(8)
N1 C14 N2 C16 -1.7(10)
N1 C14 N2 C17 -174.5(7)
C15 C16 N2 C14 1.6(10)
C15 C16 N2 C17 174.1(8)
C18 C17 N2 C14 92.3(9)
C18 C17 N2 C16 -79.1(10)
N4 C9 N3 C11 -2.0(10)
N4 C9 N3 C8 -175.8(8)
C10 C11 N3 C9 1.5(10)
C10 C11 N3 C8 175.5(8)
C6 C8 N3 C9 -27.3(12)
C6 C8 N3 C11 159.9(8)
N3 C9 N4 C10 1.8(10)
N3 C9 N4 C12 -176.6(7)
C11 C10 N4 C9 -0.8(11)
C11 C10 N4 C12 177.6(8)
C13 C12 N4 C9 -119.6(9)
C13 C12 N4 C10 62.3(12)

loop_
_cod_related_entry_id
_cod_related_entry_code
_cod_related_entry_database
1 30651685 ChemSpider
